data_2242656
loop_
_publ_author_name
'Zainuri, Dian Alwani'
'Razak, Ibrahim Abdul'
'Arshad, Suhana'

_publ_section_title
;
 Crystal structures, DFT studies and UV--visible absorption spectra of two
 anthracenyl chalcone derivatives
;
_journal_coeditor_code HB7770
_journal_issue 10
_journal_name_full 'Acta Crystallographica Section E'
_journal_page_first 1491
_journal_page_last 1496
_journal_paper_doi 10.1107/S2056989018013087
_journal_volume 74
_journal_year 2018
_chemical_formula_iupac 'C29 H23 N O'
_chemical_formula_moiety 'C29 H23 N O'
_chemical_formula_sum 'C29 H23 N O'
_chemical_formula_weight 401.48
_chemical_name_systematic (<i>E</i>)-1-(Anthracen-9-yl)-3-[4-(dimethylamino)naphthalen-1-yl]prop-2-en-1-one
_space_group_crystal_system monoclinic
_space_group_IT_number 14
_space_group_name_Hall '-P 2ybc'
_space_group_name_H-M_alt 'P 1 21/c 1'
_symmetry_space_group_name_Hall '-P 2ybc'
_symmetry_space_group_name_H-M 'P 1 21/c 1'
_atom_sites_solution_hydrogens geom
_atom_sites_solution_primary direct
_audit_creation_method SHELXL-2014/7
_cell_angle_alpha 90
_cell_angle_beta 127.901(3)
_cell_angle_gamma 90
_cell_formula_units_Z 4
_cell_length_a 12.6997(7)
_cell_length_b 11.8029(7)
_cell_length_c 18.3997(9)
_cell_measurement_reflns_used 9967
_cell_measurement_temperature 296(2)
_cell_measurement_theta_max 29.90
_cell_measurement_theta_min 2.22
_cell_volume 2176.3(2)
_computing_cell_refinement
;
SAINT (Bruker, 2009)
;
_computing_data_reduction
;
SAINT (Bruker, 2009)
;
_computing_molecular_graphics
;
SHELXTL (Sheldrick, 2008)
;
_computing_publication_material
;
SHELXTL  (Sheldrick, 2008) and PLATON (Spek, 2009)
;
_computing_structure_refinement
;
<i>SHELXL2014/7</i> (Sheldrick, 2015)
;
_computing_structure_solution
;
SHELXTL (Sheldrick, 2008)
;
_diffrn_ambient_temperature 296(2)
_diffrn_measured_fraction_theta_full 1.000
_diffrn_measured_fraction_theta_max 0.992
_diffrn_measurement_device_type 'Bruker SMART APEXII Duo CCD'
_diffrn_measurement_method '\f and \w scans'
_diffrn_radiation_type MoK\a
_diffrn_radiation_wavelength 0.71073
_diffrn_reflns_av_R_equivalents 0.0725
_diffrn_reflns_av_unetI/netI 0.0342
_diffrn_reflns_limit_h_max 17
_diffrn_reflns_limit_h_min -17
_diffrn_reflns_limit_k_max 16
_diffrn_reflns_limit_k_min -16
_diffrn_reflns_limit_l_max 25
_diffrn_reflns_limit_l_min -25
_diffrn_reflns_number 81111
_diffrn_reflns_theta_full 25.242
_diffrn_reflns_theta_max 30.053
_diffrn_reflns_theta_min 2.032
_diffrn_source 'fine-focus sealed tube'
_exptl_absorpt_coefficient_mu 0.074
_exptl_absorpt_correction_T_max 0.9456
_exptl_absorpt_correction_T_min 0.6546
_exptl_absorpt_correction_type multi-scan
_exptl_absorpt_process_details
;
(<i>SADABS</i>; Bruker, 2009)
;
_exptl_crystal_colour brown
_exptl_crystal_density_diffrn 1.225
_exptl_crystal_description plate
_exptl_crystal_F_000 848
_exptl_crystal_size_max 0.620
_exptl_crystal_size_mid 0.537
_exptl_crystal_size_min 0.232
_refine_diff_density_max 0.338
_refine_diff_density_min -0.223
_refine_ls_extinction_method none
_refine_ls_goodness_of_fit_ref 0.967
_refine_ls_hydrogen_treatment constr
_refine_ls_matrix_type full
_refine_ls_number_parameters 282
_refine_ls_number_reflns 6334
_refine_ls_number_restraints 0
_refine_ls_restrained_S_all 0.967
_refine_ls_R_factor_all 0.1431
_refine_ls_R_factor_gt 0.0750
_refine_ls_shift/su_max 0.000
_refine_ls_shift/su_mean 0.000
_refine_ls_structure_factor_coef Fsqd
_refine_ls_weighting_details 'w=1/[\s^2^(Fo^2^)+(0.0755P)^2^+1.0580P] where P=(Fo^2^+2Fc^2^)/3'
_refine_ls_weighting_scheme calc
_refine_ls_wR_factor_gt 0.1730
_refine_ls_wR_factor_ref 0.2219
_reflns_number_gt 3215
_reflns_number_total 6334
_reflns_threshold_expression 'I > 2\s(I)'
_cod_data_source_file hb7770sup1.cif
_cod_data_source_block II
_cod_database_code 2242656
_shelx_space_group_comment
;
The symmetry employed for this shelxl refinement is uniquely defined
by the following loop, which should always be used as a source of
symmetry information in preference to the above space-group names.
They are only intended as comments.
;
_shelx_estimated_absorpt_t_min 0.956
_shelx_estimated_absorpt_t_max 0.983

loop_
_space_group_symop_operation_xyz
'x, y, z'
'-x, y+1/2, -z+1/2'
'-x, -y, -z'
'x, -y-1/2, z-1/2'

loop_
_atom_site_type_symbol
_atom_site_label
_atom_site_fract_x
_atom_site_fract_y
_atom_site_fract_z
_atom_site_U_iso_or_equiv
_atom_site_adp_type
_atom_site_calc_flag
_atom_site_occupancy
O O1 0.5794(2) 0.2280(3) 0.80943(14) 0.1541(13) Uani d 1
N N1 -0.0318(3) 0.71428(17) 0.69994(17) 0.0861(7) Uani d 1
C C1 0.4513(2) 0.2362(3) 0.59917(16) 0.0774(8) Uani d 1
C C2 0.5320(3) 0.3315(3) 0.6204(2) 0.0970(9) Uani d 1
H H2A 0.5618 0.3761 0.6714 0.116 Uiso calc 1
C C3 0.5668(4) 0.3584(4) 0.5640(3) 0.1309(15) Uani d 1
H H3A 0.6190 0.4218 0.5764 0.157 Uiso calc 1
C C4 0.5215(6) 0.2874(6) 0.4864(4) 0.159(2) Uani d 1
H H4A 0.5458 0.3050 0.4492 0.191 Uiso calc 1
C C5 0.4470(5) 0.1985(6) 0.4668(3) 0.153(2) Uani d 1
H H5A 0.4210 0.1538 0.4167 0.184 Uiso calc 1
C C6 0.4051(4) 0.1687(4) 0.5191(2) 0.1047(11) Uani d 1
C C7 0.3230(4) 0.0754(4) 0.4982(3) 0.1251(14) Uani d 1
H H7A 0.2948 0.0317 0.4471 0.150 Uiso calc 1
C C8 0.2820(4) 0.0451(3) 0.5488(3) 0.1166(12) Uani d 1
C C9 0.1921(5) -0.0521(4) 0.5233(4) 0.1556(18) Uani d 1
H H9A 0.1595 -0.0960 0.4715 0.187 Uiso calc 1
C C10 0.1600(7) -0.0736(4) 0.5786(6) 0.190(3) Uani d 1
H H10A 0.1036 -0.1346 0.5635 0.228 Uiso calc 1
C C11 0.2035(6) -0.0129(4) 0.6559(5) 0.177(2) Uani d 1
H H11A 0.1758 -0.0322 0.6907 0.212 Uiso calc 1
C C12 0.2862(4) 0.0742(3) 0.6806(3) 0.1244(13) Uani d 1
H H12A 0.3174 0.1138 0.7341 0.149 Uiso calc 1
C C13 0.3288(3) 0.1091(3) 0.6275(2) 0.0890(8) Uani d 1
C C14 0.4125(2) 0.2016(2) 0.65222(16) 0.0701(6) Uani d 1
C C15 0.4711(2) 0.2598(3) 0.74177(17) 0.0832(8) Uani d 1
C C16 0.4021(2) 0.3514(2) 0.74860(15) 0.0717(7) Uani d 1
H H16A 0.4497 0.3957 0.8016 0.086 Uiso calc 1
C C17 0.27397(19) 0.37585(18) 0.68314(14) 0.0551(5) Uani d 1
H H17A 0.2302 0.3333 0.6294 0.066 Uiso calc 1
C C18 0.19498(18) 0.46181(16) 0.68650(13) 0.0509(4) Uani d 1
C C19 0.2555(2) 0.5478(2) 0.75005(17) 0.0700(6) Uani d 1
H H19A 0.3482 0.5507 0.7909 0.084 Uiso calc 1
C C20 0.1823(3) 0.6310(2) 0.75520(19) 0.0786(7) Uani d 1
H H20A 0.2273 0.6872 0.7998 0.094 Uiso calc 1
C C21 0.0457(2) 0.63188(17) 0.69611(17) 0.0637(6) Uani d 1
C C22 -0.0224(2) 0.54867(16) 0.62504(14) 0.0519(5) Uani d 1
C C23 -0.1629(2) 0.5519(2) 0.55500(16) 0.0655(6) Uani d 1
H H23A -0.2122 0.6104 0.5548 0.079 Uiso calc 1
C C24 -0.2264(2) 0.4717(2) 0.48864(16) 0.0726(6) Uani d 1
H H24A -0.3183 0.4762 0.4431 0.087 Uiso calc 1
C C25 -0.1553(2) 0.3828(2) 0.48809(15) 0.0674(6) Uani d 1
H H25A -0.2002 0.3263 0.4437 0.081 Uiso calc 1
C C26 -0.01990(19) 0.37794(17) 0.55242(13) 0.0545(5) Uani d 1
H H26A 0.0263 0.3183 0.5507 0.065 Uiso calc 1
C C27 0.05179(18) 0.46122(15) 0.62158(12) 0.0463(4) Uani d 1
C C28 0.0349(5) 0.8198(3) 0.7467(3) 0.1426(17) Uani d 1
H H28A -0.0297 0.8738 0.7360 0.214 Uiso calc 1
H H28B 0.0795 0.8491 0.7234 0.214 Uiso calc 1
H H28C 0.0992 0.8061 0.8117 0.214 Uiso calc 1
C C29 -0.1074(3) 0.6725(3) 0.7296(2) 0.0987(9) Uani d 1
H H29A -0.1747 0.7268 0.7140 0.148 Uiso calc 1
H H29B -0.0484 0.6612 0.7951 0.148 Uiso calc 1
H H29C -0.1491 0.6019 0.6994 0.148 Uiso calc 1

loop_
_atom_site_aniso_label
_atom_site_aniso_U_11
_atom_site_aniso_U_22
_atom_site_aniso_U_33
_atom_site_aniso_U_12
_atom_site_aniso_U_13
_atom_site_aniso_U_23
O1 0.0952(15) 0.257(3) 0.0676(12) 0.0978(19) 0.0283(12) 0.0303(16)
N1 0.1280(18) 0.0587(12) 0.1233(18) 0.0009(12) 0.1033(17) -0.0095(12)
C1 0.0679(14) 0.107(2) 0.0650(14) 0.0458(14) 0.0448(12) 0.0316(14)
C2 0.0718(16) 0.124(3) 0.100(2) 0.0296(17) 0.0552(16) 0.0380(19)
C3 0.102(2) 0.168(4) 0.144(3) 0.037(2) 0.087(3) 0.067(3)
C4 0.172(5) 0.236(7) 0.128(4) 0.054(4) 0.121(4) 0.061(4)
C5 0.173(5) 0.224(6) 0.106(3) 0.065(4) 0.108(3) 0.035(4)
C6 0.110(2) 0.141(3) 0.0816(19) 0.057(2) 0.0677(19) 0.027(2)
C7 0.128(3) 0.133(3) 0.096(2) 0.044(3) 0.060(2) -0.014(2)
C8 0.124(3) 0.097(3) 0.139(3) 0.035(2) 0.086(3) -0.002(2)
C9 0.166(4) 0.105(3) 0.202(5) 0.011(3) 0.116(4) -0.036(3)
C10 0.231(6) 0.102(3) 0.322(9) 0.001(4) 0.212(7) -0.029(5)
C11 0.249(6) 0.101(3) 0.295(7) 0.013(4) 0.225(6) 0.017(4)
C12 0.154(3) 0.090(2) 0.187(4) 0.023(2) 0.133(3) 0.030(2)
C13 0.0925(19) 0.0826(19) 0.103(2) 0.0389(16) 0.0656(17) 0.0218(16)
C14 0.0639(13) 0.0826(16) 0.0683(14) 0.0342(12) 0.0428(12) 0.0220(12)
C15 0.0605(13) 0.130(2) 0.0573(13) 0.0352(14) 0.0351(12) 0.0242(14)
C16 0.0559(12) 0.1080(19) 0.0481(11) 0.0097(12) 0.0304(10) 0.0009(12)
C17 0.0516(10) 0.0662(13) 0.0515(10) -0.0004(9) 0.0338(9) 0.0006(9)
C18 0.0519(10) 0.0542(11) 0.0537(10) -0.0068(8) 0.0360(9) -0.0040(9)
C19 0.0597(12) 0.0789(15) 0.0775(14) -0.0222(11) 0.0453(12) -0.0239(12)
C20 0.0923(18) 0.0701(15) 0.0977(18) -0.0313(13) 0.0706(16) -0.0365(13)
C21 0.0864(15) 0.0485(11) 0.0868(15) -0.0081(10) 0.0686(14) -0.0084(11)
C22 0.0627(11) 0.0454(10) 0.0638(11) 0.0018(9) 0.0471(10) 0.0066(9)
C23 0.0664(13) 0.0663(14) 0.0737(14) 0.0190(11) 0.0480(12) 0.0162(12)
C24 0.0526(12) 0.0906(17) 0.0614(13) 0.0106(12) 0.0283(11) 0.0114(13)
C25 0.0574(12) 0.0724(15) 0.0569(12) -0.0064(11) 0.0273(10) -0.0045(10)
C26 0.0534(11) 0.0522(11) 0.0524(11) 0.0007(9) 0.0297(9) -0.0019(9)
C27 0.0507(10) 0.0427(10) 0.0513(10) -0.0028(8) 0.0343(9) 0.0018(8)
C28 0.216(4) 0.072(2) 0.238(5) -0.027(2) 0.189(4) -0.049(3)
C29 0.114(2) 0.106(2) 0.122(2) 0.0084(18) 0.096(2) -0.0032(19)

loop_
_atom_type_symbol
_atom_type_description
_atom_type_scat_dispersion_real
_atom_type_scat_dispersion_imag
_atom_type_scat_source
C C 0.0033 0.0016 'International Tables Vol C Tables 4.2.6.8 and 6.1.1.4'
H H 0.0000 0.0000 'International Tables Vol C Tables 4.2.6.8 and 6.1.1.4'
O O 0.0106 0.0060 'International Tables Vol C Tables 4.2.6.8 and 6.1.1.4'
N N 0.0061 0.0033 'International Tables Vol C Tables 4.2.6.8 and 6.1.1.4'

loop_
_geom_angle_atom_site_label_1
_geom_angle_atom_site_label_2
_geom_angle_atom_site_label_3
_geom_angle
C21 N1 C29 115.2(2)
C21 N1 C28 116.6(2)
C29 N1 C28 110.3(2)
C14 C1 C2 123.4(3)
C14 C1 C6 117.1(3)
C2 C1 C6 119.6(3)
C3 C2 C1 119.1(4)
C3 C2 H2A 120.4
C1 C2 H2A 120.4
C2 C3 C4 119.5(4)
C2 C3 H3A 120.3
C4 C3 H3A 120.3
C5 C4 C3 121.5(4)
C5 C4 H4A 119.3
C3 C4 H4A 119.3
C4 C5 C6 122.0(5)
C4 C5 H5A 119.0
C6 C5 H5A 119.0
C5 C6 C7 122.9(4)
C5 C6 C1 118.4(4)
C7 C6 C1 118.7(3)
C8 C7 C6 123.6(4)
C8 C7 H7A 118.2
C6 C7 H7A 118.2
C7 C8 C13 117.8(4)
C7 C8 C9 122.2(5)
C13 C8 C9 120.0(4)
C10 C9 C8 116.5(5)
C10 C9 H9A 121.8
C8 C9 H9A 121.8
C9 C10 C11 125.2(6)
C9 C10 H10A 117.4
C11 C10 H10A 117.4
C12 C11 C10 119.2(5)
C12 C11 H11A 120.4
C10 C11 H11A 120.4
C11 C12 C13 122.4(5)
C11 C12 H12A 118.8
C13 C12 H12A 118.8
C14 C13 C8 121.0(3)
C14 C13 C12 122.3(3)
C8 C13 C12 116.8(4)
C13 C14 C1 121.8(3)
C13 C14 C15 119.0(2)
C1 C14 C15 119.0(3)
O1 C15 C16 120.4(3)
O1 C15 C14 118.2(2)
C16 C15 C14 121.42(19)
C17 C16 C15 123.6(2)
C17 C16 H16A 118.2
C15 C16 H16A 118.2
C16 C17 C18 127.2(2)
C16 C17 H17A 116.4
C18 C17 H17A 116.4
C19 C18 C27 118.18(18)
C19 C18 C17 120.80(18)
C27 C18 C17 120.99(17)
C18 C19 C20 122.0(2)
C18 C19 H19A 119.0
C20 C19 H19A 119.0
C21 C20 C19 121.6(2)
C21 C20 H20A 119.2
C19 C20 H20A 119.2
C20 C21 N1 123.1(2)
C20 C21 C22 118.84(19)
N1 C21 C22 118.0(2)
C23 C22 C27 118.38(19)
C23 C22 C21 121.96(19)
C27 C22 C21 119.63(18)
C24 C23 C22 121.3(2)
C24 C23 H23A 119.3
C22 C23 H23A 119.3
C23 C24 C25 120.4(2)
C23 C24 H24A 119.8
C25 C24 H24A 119.8
C26 C25 C24 120.3(2)
C26 C25 H25A 119.9
C24 C25 H25A 119.9
C25 C26 C27 121.62(19)
C25 C26 H26A 119.2
C27 C26 H26A 119.2
C26 C27 C22 117.82(17)
C26 C27 C18 122.62(17)
C22 C27 C18 119.55(17)
N1 C28 H28A 109.5
N1 C28 H28B 109.5
H28A C28 H28B 109.5
N1 C28 H28C 109.5
H28A C28 H28C 109.5
H28B C28 H28C 109.5
N1 C29 H29A 109.5
N1 C29 H29B 109.5
H29A C29 H29B 109.5
N1 C29 H29C 109.5
H29A C29 H29C 109.5
H29B C29 H29C 109.5

loop_
_geom_bond_atom_site_label_1
_geom_bond_atom_site_label_2
_geom_bond_distance
O1 C15 1.215(3)
N1 C21 1.416(3)
N1 C29 1.452(3)
N1 C28 1.454(4)
C1 C14 1.398(3)
C1 C2 1.407(4)
C1 C6 1.445(4)
C2 C3 1.391(5)
C2 H2A 0.9300
C3 C4 1.436(7)
C3 H3A 0.9300
C4 C5 1.306(7)
C4 H4A 0.9300
C5 C6 1.399(5)
C5 H5A 0.9300
C6 C7 1.399(5)
C7 C8 1.363(5)
C7 H7A 0.9300
C8 C13 1.403(5)
C8 C9 1.478(6)
C9 C10 1.331(7)
C9 H9A 0.9300
C10 C11 1.369(8)
C10 H10A 0.9300
C11 C12 1.334(6)
C11 H11A 0.9300
C12 C13 1.437(4)
C12 H12A 0.9300
C13 C14 1.390(4)
C14 C15 1.494(4)
C15 C16 1.446(3)
C16 C17 1.331(3)
C16 H16A 0.9300
C17 C18 1.454(3)
C17 H17A 0.9300
C18 C19 1.373(3)
C18 C27 1.437(3)
C19 C20 1.395(3)
C19 H19A 0.9300
C20 C21 1.369(3)
C20 H20A 0.9300
C21 C22 1.426(3)
C22 C23 1.422(3)
C22 C27 1.425(3)
C23 C24 1.352(3)
C23 H23A 0.9300
C24 C25 1.389(3)
C24 H24A 0.9300
C25 C26 1.364(3)
C25 H25A 0.9300
C26 C27 1.411(3)
C26 H26A 0.9300
C28 H28A 0.9600
C28 H28B 0.9600
C28 H28C 0.9600
C29 H29A 0.9600
C29 H29B 0.9600
C29 H29C 0.9600

loop_
_geom_hbond_atom_site_label_D
_geom_hbond_atom_site_label_H
_geom_hbond_atom_site_label_A
_geom_hbond_site_symmetry_A
_geom_hbond_distance_DH
_geom_hbond_distance_HA
_geom_hbond_distance_DA
_geom_hbond_angle_DHA
_geom_hbond_publ_flag
C25 H25A O1 4_465 0.93 2.42 3.203(3) 142 yes

loop_
_geom_torsion_atom_site_label_1
_geom_torsion_atom_site_label_2
_geom_torsion_atom_site_label_3
_geom_torsion_atom_site_label_4
_geom_torsion
C14 C1 C2 C3 179.2(2)
C6 C1 C2 C3 -0.6(4)
C1 C2 C3 C4 -1.0(5)
C2 C3 C4 C5 0.7(7)
C3 C4 C5 C6 1.2(8)
C4 C5 C6 C7 178.6(5)
C4 C5 C6 C1 -2.7(7)
C14 C1 C6 C5 -177.4(3)
C2 C1 C6 C5 2.4(4)
C14 C1 C6 C7 1.4(4)
C2 C1 C6 C7 -178.9(3)
C5 C6 C7 C8 179.6(4)
C1 C6 C7 C8 1.0(5)
C6 C7 C8 C13 -2.1(5)
C6 C7 C8 C9 178.2(4)
C7 C8 C9 C10 179.6(5)
C13 C8 C9 C10 -0.1(7)
C8 C9 C10 C11 0.1(9)
C9 C10 C11 C12 -1.0(10)
C10 C11 C12 C13 1.8(7)
C7 C8 C13 C14 1.0(4)
C9 C8 C13 C14 -179.4(3)
C7 C8 C13 C12 -178.9(3)
C9 C8 C13 C12 0.8(5)
C11 C12 C13 C14 178.5(4)
C11 C12 C13 C8 -1.7(5)
C8 C13 C14 C1 1.4(4)
C12 C13 C14 C1 -178.8(2)
C8 C13 C14 C15 -173.7(2)
C12 C13 C14 C15 6.2(4)
C2 C1 C14 C13 177.8(2)
C6 C1 C14 C13 -2.5(3)
C2 C1 C14 C15 -7.2(3)
C6 C1 C14 C15 172.5(2)
C13 C14 C15 O1 91.5(3)
C1 C14 C15 O1 -83.6(4)
C13 C14 C15 C16 -88.5(3)
C1 C14 C15 C16 96.4(3)
O1 C15 C16 C17 -166.2(3)
C14 C15 C16 C17 13.8(4)
C15 C16 C17 C18 176.2(2)
C16 C17 C18 C19 17.4(3)
C16 C17 C18 C27 -164.6(2)
C27 C18 C19 C20 2.4(3)
C17 C18 C19 C20 -179.6(2)
C18 C19 C20 C21 -0.8(4)
C19 C20 C21 N1 179.4(2)
C19 C20 C21 C22 -3.0(4)
C29 N1 C21 C20 -111.2(3)
C28 N1 C21 C20 20.5(4)
C29 N1 C21 C22 71.1(3)
C28 N1 C21 C22 -157.1(3)
C20 C21 C22 C23 -172.8(2)
N1 C21 C22 C23 5.0(3)
C20 C21 C22 C27 5.2(3)
N1 C21 C22 C27 -177.07(18)
C27 C22 C23 C24 2.8(3)
C21 C22 C23 C24 -179.2(2)
C22 C23 C24 C25 0.8(3)
C23 C24 C25 C26 -2.6(4)
C24 C25 C26 C27 0.7(3)
C25 C26 C27 C22 2.9(3)
C25 C26 C27 C18 -176.00(19)
C23 C22 C27 C26 -4.5(3)
C21 C22 C27 C26 177.48(17)
C23 C22 C27 C18 174.38(17)
C21 C22 C27 C18 -3.6(3)
C19 C18 C27 C26 178.72(19)
C17 C18 C27 C26 0.7(3)
C19 C18 C27 C22 -0.1(3)
C17 C18 C27 C22 -178.11(17)

_cod_database_fobs_code 2242656
